data_7712757
loop_
_publ_author_name
'Werner, Luis'
'Hock, Andreas'
'Luz, Christian'
'Riethmann, Melanie'
'Radius, Udo'

_publ_section_title
;
 Subvalent Group 13 Molecules by Carbene-induced Hydrogen Abstraction
;
_journal_name_full 'Dalton Transactions'
_journal_paper_doi 10.1039/D3DT00765K
_journal_year 2023
_chemical_formula_moiety 'C30 H48 Al N'
_chemical_formula_sum 'C30 H48 Al N'
_chemical_formula_weight 449.67
_space_group_crystal_system monoclinic
_space_group_IT_number 9
_space_group_name_Hall 'C -2yc'
_space_group_name_H-M_alt 'C 1 c 1'
_atom_sites_solution_hydrogens mixed
_atom_sites_solution_primary dual
_atom_sites_solution_secondary difmap
_audit_creation_method SHELXL-2018/3
_audit_update_record
;
2023-03-13 deposited with the CCDC.	2023-04-10 downloaded from the CCDC.
;
_cell_angle_alpha 90
_cell_angle_beta 100.2150(10)
_cell_angle_gamma 90
_cell_formula_units_Z 4
_cell_length_a 11.1032(2)
_cell_length_b 16.9744(3)
_cell_length_c 14.8699(2)
_cell_measurement_reflns_used 11153
_cell_measurement_temperature 100.00(10)
_cell_measurement_theta_max 76.9950
_cell_measurement_theta_min 4.8220
_cell_volume 2758.11(8)
_computing_cell_refinement 'CrysAlisPro 1.171.40.53 (Rigaku OD, 2019)'
_computing_data_collection 'CrysAlisPro 1.171.40.53 (Rigaku OD, 2019)'
_computing_data_reduction 'CrysAlisPro 1.171.40.53 (Rigaku OD, 2019)'
_computing_molecular_graphics 'ShelXLe (Huebschle et all, 2011)'
_computing_publication_material 'SHELXL-2014/6 (Sheldrick, 2014)'
_computing_structure_refinement 'SHELXL-2018/3 (Sheldrick, 2018)'
_computing_structure_solution 'SHELXT 2014/5 (Sheldrick, 2014)'
_diffrn_ambient_temperature 100.00(10)
_diffrn_measured_fraction_theta_full 1.000
_diffrn_measured_fraction_theta_max 1.000
_diffrn_measurement_device 'four-circle diffractometer'
_diffrn_measurement_device_type 'XtaLAB Synergy, Dualflex, HyPix'
_diffrn_measurement_method '\f and \w scans'
_diffrn_radiation_type CuK\a
_diffrn_radiation_wavelength 1.54184
_diffrn_reflns_av_R_equivalents 0.0296
_diffrn_reflns_av_unetI/netI 0.0276
_diffrn_reflns_Laue_measured_fraction_full 1.000
_diffrn_reflns_Laue_measured_fraction_max 1.000
_diffrn_reflns_limit_h_max 13
_diffrn_reflns_limit_h_min -13
_diffrn_reflns_limit_k_max 20
_diffrn_reflns_limit_k_min -20
_diffrn_reflns_limit_l_max 13
_diffrn_reflns_limit_l_min -18
_diffrn_reflns_number 13947
_diffrn_reflns_point_group_measured_fraction_full 0.760
_diffrn_reflns_point_group_measured_fraction_max 0.760
_diffrn_reflns_theta_full 70.075
_diffrn_reflns_theta_max 70.075
_diffrn_reflns_theta_min 4.813
_diffrn_source_type 'PhotonJet (Cu) X-ray Source'
_exptl_absorpt_coefficient_mu 0.743
_exptl_absorpt_correction_T_max 1.00000
_exptl_absorpt_correction_T_min 0.72508
_exptl_absorpt_correction_type multi-scan
_exptl_absorpt_process_details
;
CrysAlisPro 1.171.40.57a (Rigaku Oxford Diffraction, 2019)
Empirical absorption correction using spherical harmonics,
 implemented in SCALE3 ABSPACK scaling algorithm.
;
_exptl_crystal_colour colourless
_exptl_crystal_density_diffrn 1.083
_exptl_crystal_description block
_exptl_crystal_F_000 992
_exptl_crystal_size_max 0.340
_exptl_crystal_size_mid 0.185
_exptl_crystal_size_min 0.111
_refine_diff_density_max 0.310
_refine_diff_density_min -0.198
_refine_diff_density_rms 0.032
_refine_ls_abs_structure_details
;
 Flack x determined using 1298 quotients [(I+)-(I-)]/[(I+)+(I-)]
 (Parsons, Flack and Wagner, Acta Cryst. B69 (2013) 249-259).
;
_refine_ls_abs_structure_Flack 0.007(19)
_refine_ls_extinction_method none
_refine_ls_goodness_of_fit_ref 1.046
_refine_ls_hydrogen_treatment mixed
_refine_ls_matrix_type full
_refine_ls_number_parameters 306
_refine_ls_number_reflns 3989
_refine_ls_number_restraints 2
_refine_ls_restrained_S_all 1.046
_refine_ls_R_factor_all 0.0290
_refine_ls_R_factor_gt 0.0285
_refine_ls_shift/su_max 0.004
_refine_ls_shift/su_mean 0.000
_refine_ls_structure_factor_coef Fsqd
_refine_ls_weighting_details 'w=1/[\s^2^(Fo^2^)+(0.0502P)^2^+0.6430P] where P=(Fo^2^+2Fc^2^)/3'
_refine_ls_weighting_scheme calc
_refine_ls_wR_factor_gt 0.0757
_refine_ls_wR_factor_ref 0.0762
_reflns_Friedel_coverage 0.518
_reflns_Friedel_fraction_full 0.520
_reflns_Friedel_fraction_max 0.520
_reflns_number_gt 3909
_reflns_number_total 3989
_reflns_threshold_expression 'I > 2\s(I)'
_cod_data_source_file d3dt00765k2.cif
_cod_data_source_block compound_15
_cod_original_sg_symbol_H-M 'C c'
_cod_database_code 7712757
_shelx_shelxl_version_number 2018/3
_shelx_space_group_comment
;
The symmetry employed for this shelxl refinement is uniquely defined
by the following loop, which should always be used as a source of
symmetry information in preference to the above space-group names.
They are only intended as comments.
;

loop_
_space_group_symop_operation_xyz
'x, y, z'
'x, -y, z+1/2'
'x+1/2, y+1/2, z'
'x+1/2, -y+1/2, z+1/2'

loop_
_atom_site_label
_atom_site_type_symbol
_atom_site_fract_x
_atom_site_fract_y
_atom_site_fract_z
_atom_site_U_iso_or_equiv
_atom_site_adp_type
_atom_site_occupancy
_atom_site_site_symmetry_order
_atom_site_calc_flag
_atom_site_refinement_flags_posn
_atom_site_refinement_flags_adp
_atom_site_refinement_flags_occupancy
_atom_site_disorder_assembly
_atom_site_disorder_group
Al1 Al 0.45675(4) 0.32705(3) 0.59506(4) 0.01507(13) Uani 1 1 d . . . . .
N8 N 0.53893(14) 0.18684(9) 0.52692(11) 0.0152(3) Uani 1 1 d . . . . .
C2 C 0.53787(17) 0.20978(10) 0.43414(13) 0.0160(4) Uani 1 1 d . . . . .
C27 C 0.32660(17) 0.40007(11) 0.49611(14) 0.0176(4) Uani 1 1 d . . . . .
C26 C 0.42004(17) 0.45315(10) 0.53859(14) 0.0184(4) Uani 1 1 d . . . . .
C7 C 0.62964(18) 0.26237(11) 0.41489(15) 0.0196(4) Uani 1 1 d . . . . .
C3 C 0.44321(18) 0.18591(11) 0.36203(14) 0.0185(4) Uani 1 1 d . . . . .
C23 C 0.26277(16) 0.37290(11) 0.56502(14) 0.0179(4) Uani 1 1 d . . . . .
C25 C 0.41542(18) 0.45671(11) 0.63264(14) 0.0190(4) Uani 1 1 d . . . . .
C24 C 0.32122(17) 0.40476(11) 0.65006(14) 0.0187(4) Uani 1 1 d . . . . .
C12 C 0.42953(16) 0.21256(10) 0.56506(13) 0.0147(4) Uani 1 1 d . . . . .
H12 H 0.354870 0.206887 0.516823 0.018 Uiso 1 1 calc R U . . .
C13 C 0.62165(19) 0.05239(11) 0.49849(15) 0.0239(4) Uani 1 1 d . . . . .
H13A H 0.545027 0.035115 0.460329 0.036 Uiso 1 1 calc R U . . .
H13B H 0.663793 0.006820 0.530114 0.036 Uiso 1 1 calc R U . . .
H13C H 0.674120 0.076913 0.459907 0.036 Uiso 1 1 calc R U . . .
C11 C 0.42076(18) 0.15412(11) 0.64415(14) 0.0186(4) Uani 1 1 d . . . . .
C17 C 0.35004(18) 0.12245(12) 0.37341(15) 0.0210(4) Uani 1 1 d . . . . .
H17 H 0.370147 0.101962 0.437370 0.025 Uiso 1 1 calc R U . . .
C22 C 0.85065(19) 0.23017(13) 0.46683(16) 0.0256(4) Uani 1 1 d . . . . .
H22A H 0.825893 0.174729 0.460812 0.038 Uiso 1 1 calc R U . . .
H22B H 0.919586 0.235876 0.517604 0.038 Uiso 1 1 calc R U . . .
H22C H 0.875374 0.247906 0.410072 0.038 Uiso 1 1 calc R U . . .
C20 C 0.74242(17) 0.28042(12) 0.48566(15) 0.0213(4) Uani 1 1 d . . . . .
H20 H 0.724590 0.264739 0.546780 0.026 Uiso 1 1 calc R U . . .
C9 C 0.59345(17) 0.11239(11) 0.56913(14) 0.0180(4) Uani 1 1 d . . . . .
C19 C 0.21766(19) 0.15317(13) 0.35752(17) 0.0271(5) Uani 1 1 d . . . . .
H19A H 0.211738 0.197647 0.398522 0.041 Uiso 1 1 calc R U . . .
H19B H 0.162691 0.110942 0.369954 0.041 Uiso 1 1 calc R U . . .
H19C H 0.194187 0.170479 0.293951 0.041 Uiso 1 1 calc R U . . .
C16 C 0.2872(2) 0.13090(13) 0.64344(17) 0.0277(5) Uani 1 1 d . . . . .
H16A H 0.240096 0.177763 0.654101 0.042 Uiso 1 1 calc R U . . .
H16B H 0.283504 0.092169 0.691758 0.042 Uiso 1 1 calc R U . . .
H16C H 0.252496 0.107927 0.584019 0.042 Uiso 1 1 calc R U . . .
C6 C 0.6192(2) 0.29379(12) 0.32747(15) 0.0245(4) Uani 1 1 d . . . . .
H6 H 0.679707 0.329653 0.314771 0.029 Uiso 1 1 calc R U . . .
C29 C 0.2796(2) 0.39460(14) 0.74060(16) 0.0289(5) Uani 1 1 d . . . . .
H29A H 0.241731 0.342654 0.742766 0.043 Uiso 1 1 calc R U . . .
H29B H 0.219869 0.435632 0.747575 0.043 Uiso 1 1 calc R U . . .
H29C H 0.350249 0.398920 0.790271 0.043 Uiso 1 1 calc R U . . .
C4 C 0.43682(19) 0.21940(12) 0.27553(15) 0.0232(4) Uani 1 1 d . . . . .
H4 H 0.372474 0.204465 0.227582 0.028 Uiso 1 1 calc R U . . .
C30 C 0.5032(2) 0.49995(13) 0.48934(17) 0.0282(5) Uani 1 1 d . . . . .
H30A H 0.581713 0.508535 0.530079 0.042 Uiso 1 1 calc R U . . .
H30B H 0.465310 0.550909 0.470781 0.042 Uiso 1 1 calc R U . . .
H30C H 0.516866 0.470917 0.435075 0.042 Uiso 1 1 calc R U . . .
C10 C 0.49383(18) 0.08199(11) 0.62026(14) 0.0189(4) Uani 1 1 d . . . . .
H10A H 0.531654 0.054082 0.676702 0.023 Uiso 1 1 calc R U . . .
H10B H 0.438935 0.044874 0.581210 0.023 Uiso 1 1 calc R U . . .
C31 C 0.2923(2) 0.38525(13) 0.39537(15) 0.0266(5) Uani 1 1 d . . . . .
H31A H 0.366557 0.376411 0.369650 0.040 Uiso 1 1 calc R U . . .
H31B H 0.248285 0.431044 0.365791 0.040 Uiso 1 1 calc R U . . .
H31C H 0.239662 0.338609 0.384864 0.040 Uiso 1 1 calc R U . . .
C32 C 0.5020(2) 0.50211(13) 0.70270(17) 0.0275(5) Uani 1 1 d . . . . .
H32A H 0.470825 0.502992 0.760360 0.041 Uiso 1 1 calc R U . . .
H32B H 0.509163 0.556178 0.681159 0.041 Uiso 1 1 calc R U . . .
H32C H 0.582615 0.476817 0.712385 0.041 Uiso 1 1 calc R U . . .
C5 C 0.5228(2) 0.27414(12) 0.25839(15) 0.0262(4) Uani 1 1 d . . . . .
H5 H 0.515722 0.297914 0.199845 0.031 Uiso 1 1 calc R U . . .
C15 C 0.71335(18) 0.12853(13) 0.63601(15) 0.0234(4) Uani 1 1 d . . . . .
H15A H 0.777763 0.142534 0.601562 0.035 Uiso 1 1 calc R U . . .
H15B H 0.737637 0.081191 0.672469 0.035 Uiso 1 1 calc R U . . .
H15C H 0.701025 0.172136 0.676610 0.035 Uiso 1 1 calc R U . . .
C14 C 0.4732(2) 0.18722(12) 0.73864(15) 0.0262(4) Uani 1 1 d . . . . .
H14A H 0.556363 0.206665 0.738988 0.039 Uiso 1 1 calc R U . . .
H14B H 0.475273 0.145584 0.784553 0.039 Uiso 1 1 calc R U . . .
H14C H 0.421486 0.230608 0.752935 0.039 Uiso 1 1 calc R U . . .
C21 C 0.7798(2) 0.36761(13) 0.49103(19) 0.0317(5) Uani 1 1 d . . . . .
H21A H 0.802548 0.383766 0.433015 0.048 Uiso 1 1 calc R U . . .
H21B H 0.849804 0.374986 0.540645 0.048 Uiso 1 1 calc R U . . .
H21C H 0.710971 0.399737 0.502874 0.048 Uiso 1 1 calc R U . . .
C28 C 0.14904(18) 0.32351(12) 0.54899(17) 0.0253(5) Uani 1 1 d . . . . .
H28A H 0.161521 0.277782 0.511464 0.038 Uiso 1 1 calc R U . . .
H28B H 0.080408 0.354932 0.517257 0.038 Uiso 1 1 calc R U . . .
H28C H 0.130859 0.305522 0.607763 0.038 Uiso 1 1 calc R U . . .
C18 C 0.3581(2) 0.05319(13) 0.30759(17) 0.0314(5) Uani 1 1 d . . . . .
H18A H 0.330836 0.070732 0.244474 0.047 Uiso 1 1 calc R U . . .
H18B H 0.305560 0.010053 0.321375 0.047 Uiso 1 1 calc R U . . .
H18C H 0.442920 0.034769 0.315113 0.047 Uiso 1 1 calc R U . . .
H1 H 0.593(3) 0.3449(19) 0.639(2) 0.046(9) Uiso 1 1 d . . . . .

loop_
_atom_site_aniso_label
_atom_site_aniso_U_11
_atom_site_aniso_U_22
_atom_site_aniso_U_33
_atom_site_aniso_U_23
_atom_site_aniso_U_13
_atom_site_aniso_U_12
Al1 0.0157(2) 0.0123(2) 0.0169(3) -0.0003(2) 0.0019(2) 0.0027(2)
N8 0.0158(7) 0.0139(7) 0.0158(8) 0.0004(6) 0.0027(6) 0.0036(6)
C2 0.0192(9) 0.0126(8) 0.0164(9) 0.0014(7) 0.0036(7) 0.0049(7)
C27 0.0180(8) 0.0147(8) 0.0192(10) 0.0004(7) 0.0008(7) 0.0052(7)
C26 0.0180(9) 0.0152(8) 0.0217(10) 0.0031(7) 0.0027(8) 0.0033(7)
C7 0.0196(9) 0.0166(8) 0.0238(11) 0.0004(8) 0.0070(8) 0.0043(7)
C3 0.0221(9) 0.0154(8) 0.0176(10) -0.0026(7) 0.0022(8) 0.0054(7)
C23 0.0146(8) 0.0131(8) 0.0256(10) 0.0009(7) 0.0023(8) 0.0048(7)
C25 0.0192(9) 0.0141(8) 0.0228(10) -0.0012(7) 0.0013(8) 0.0051(7)
C24 0.0197(9) 0.0148(8) 0.0220(10) 0.0011(7) 0.0052(8) 0.0053(7)
C12 0.0144(8) 0.0134(8) 0.0155(9) 0.0002(7) 0.0009(7) 0.0029(7)
C13 0.0278(10) 0.0172(9) 0.0268(11) 0.0009(8) 0.0056(9) 0.0073(8)
C11 0.0203(9) 0.0164(9) 0.0197(10) 0.0028(7) 0.0050(8) 0.0020(7)
C17 0.0225(9) 0.0185(9) 0.0197(10) -0.0032(8) -0.0024(8) 0.0005(7)
C22 0.0186(9) 0.0315(11) 0.0273(11) 0.0017(9) 0.0059(8) 0.0013(8)
C20 0.0186(9) 0.0198(9) 0.0268(11) 0.0006(8) 0.0074(8) -0.0004(7)
C9 0.0194(9) 0.0148(8) 0.0193(9) 0.0018(8) 0.0017(8) 0.0040(7)
C19 0.0212(10) 0.0284(11) 0.0286(12) -0.0040(9) -0.0044(8) -0.0016(8)
C16 0.0255(10) 0.0249(10) 0.0358(13) 0.0087(9) 0.0136(9) 0.0013(8)
C6 0.0271(10) 0.0235(10) 0.0254(11) 0.0051(8) 0.0117(9) 0.0042(8)
C29 0.0366(11) 0.0266(11) 0.0264(12) 0.0025(9) 0.0138(10) 0.0074(9)
C4 0.0269(10) 0.0241(10) 0.0170(10) -0.0008(8) -0.0001(8) 0.0081(8)
C30 0.0253(10) 0.0225(10) 0.0386(13) 0.0088(9) 0.0108(9) 0.0022(8)
C10 0.0207(9) 0.0137(8) 0.0215(10) 0.0032(7) 0.0021(7) 0.0027(7)
C31 0.0302(11) 0.0257(10) 0.0217(11) -0.0011(8) -0.0016(9) 0.0059(8)
C32 0.0281(11) 0.0213(10) 0.0299(12) -0.0064(8) -0.0036(9) 0.0026(8)
C5 0.0352(11) 0.0254(10) 0.0192(10) 0.0063(8) 0.0085(9) 0.0092(9)
C15 0.0190(9) 0.0257(10) 0.0240(11) 0.0053(8) -0.0002(8) 0.0032(8)
C14 0.0382(12) 0.0231(10) 0.0179(11) 0.0030(8) 0.0064(9) 0.0076(9)
C21 0.0273(11) 0.0239(10) 0.0451(14) -0.0003(10) 0.0093(10) -0.0038(9)
C28 0.0175(9) 0.0210(9) 0.0370(13) -0.0006(9) 0.0034(9) 0.0003(7)
C18 0.0400(12) 0.0238(11) 0.0269(12) -0.0088(9) -0.0030(10) 0.0012(9)

loop_
_atom_type_symbol
_atom_type_description
_atom_type_scat_dispersion_real
_atom_type_scat_dispersion_imag
_atom_type_scat_source
C C 0.0181 0.0091 'International Tables Vol C Tables 4.2.6.8 and 6.1.1.4'
H H 0.0000 0.0000 'International Tables Vol C Tables 4.2.6.8 and 6.1.1.4'
Al Al 0.2130 0.2455 'International Tables Vol C Tables 4.2.6.8 and 6.1.1.4'
N N 0.0311 0.0180 'International Tables Vol C Tables 4.2.6.8 and 6.1.1.4'

loop_
_geom_angle_atom_site_label_1
_geom_angle_atom_site_label_2
_geom_angle_atom_site_label_3
_geom_angle
_geom_angle_site_symmetry_1
_geom_angle_site_symmetry_3
_geom_angle_publ_flag
C12 Al1 C27 109.59(8) . . ?
C12 Al1 C23 100.90(7) . . ?
C27 Al1 C23 36.82(7) . . ?
C12 Al1 C24 124.22(7) . . ?
C27 Al1 C24 61.46(7) . . ?
C23 Al1 C24 36.67(7) . . ?
C12 Al1 C26 143.87(8) . . ?
C27 Al1 C26 36.67(7) . . ?
C23 Al1 C26 60.54(7) . . ?
C24 Al1 C26 60.31(7) . . ?
C12 Al1 C25 159.75(8) . . ?
C27 Al1 C25 60.36(7) . . ?
C23 Al1 C25 60.13(7) . . ?
C24 Al1 C25 36.11(7) . . ?
C26 Al1 C25 35.33(7) . . ?
C12 Al1 H1 112.0(12) . . ?
C27 Al1 H1 128.8(12) . . ?
C23 Al1 H1 146.4(12) . . ?
C24 Al1 H1 113.3(12) . . ?
C26 Al1 H1 93.8(12) . . ?
C25 Al1 H1 86.3(12) . . ?
C2 N8 C9 124.72(15) . . ?
C2 N8 C12 114.72(15) . . ?
C9 N8 C12 112.62(15) . . ?
C3 C2 C7 119.21(18) . . ?
C3 C2 N8 121.88(16) . . ?
C7 C2 N8 118.76(17) . . ?
C23 C27 C26 107.49(17) . . ?
C23 C27 C31 126.48(19) . . ?
C26 C27 C31 125.53(19) . . ?
C23 C27 Al1 72.16(11) . . ?
C26 C27 Al1 74.13(11) . . ?
C31 C27 Al1 125.60(13) . . ?
C25 C26 C27 108.25(17) . . ?
C25 C26 C30 126.4(2) . . ?
C27 C26 C30 125.22(19) . . ?
C25 C26 Al1 73.39(11) . . ?
C27 C26 Al1 69.20(10) . . ?
C30 C26 Al1 125.66(13) . . ?
C6 C7 C2 119.02(19) . . ?
C6 C7 C20 119.50(18) . . ?
C2 C7 C20 121.34(18) . . ?
C4 C3 C2 119.26(19) . . ?
C4 C3 C17 117.75(18) . . ?
C2 C3 C17 122.94(18) . . ?
C24 C23 C27 108.07(17) . . ?
C24 C23 C28 126.37(19) . . ?
C27 C23 C28 125.46(19) . . ?
C24 C23 Al1 71.72(10) . . ?
C27 C23 Al1 71.02(10) . . ?
C28 C23 Al1 125.84(13) . . ?
C26 C25 C24 108.08(17) . . ?
C26 C25 C32 125.4(2) . . ?
C24 C25 C32 126.3(2) . . ?
C26 C25 Al1 71.28(11) . . ?
C24 C25 Al1 69.05(10) . . ?
C32 C25 Al1 121.42(13) . . ?
C23 C24 C25 107.91(17) . . ?
C23 C24 C29 125.90(18) . . ?
C25 C24 C29 125.67(19) . . ?
C23 C24 Al1 71.61(10) . . ?
C25 C24 Al1 74.84(11) . . ?
C29 C24 Al1 125.80(14) . . ?
N8 C12 C11 105.36(14) . . ?
N8 C12 Al1 105.49(11) . . ?
C11 C12 Al1 118.51(13) . . ?
N8 C12 H12 109.0 . . ?
C11 C12 H12 109.0 . . ?
Al1 C12 H12 109.0 . . ?
C9 C13 H13A 109.5 . . ?
C9 C13 H13B 109.5 . . ?
H13A C13 H13B 109.5 . . ?
C9 C13 H13C 109.5 . . ?
H13A C13 H13C 109.5 . . ?
H13B C13 H13C 109.5 . . ?
C14 C11 C16 108.11(18) . . ?
C14 C11 C10 111.88(17) . . ?
C16 C11 C10 109.98(16) . . ?
C14 C11 C12 113.33(16) . . ?
C16 C11 C12 110.43(17) . . ?
C10 C11 C12 103.06(15) . . ?
C3 C17 C19 113.11(16) . . ?
C3 C17 C18 110.59(18) . . ?
C19 C17 C18 108.79(17) . . ?
C3 C17 H17 108.1 . . ?
C19 C17 H17 108.1 . . ?
C18 C17 H17 108.1 . . ?
C20 C22 H22A 109.5 . . ?
C20 C22 H22B 109.5 . . ?
H22A C22 H22B 109.5 . . ?
C20 C22 H22C 109.5 . . ?
H22A C22 H22C 109.5 . . ?
H22B C22 H22C 109.5 . . ?
C7 C20 C21 114.40(18) . . ?
C7 C20 C22 109.69(17) . . ?
C21 C20 C22 109.33(16) . . ?
C7 C20 H20 107.7 . . ?
C21 C20 H20 107.7 . . ?
C22 C20 H20 107.7 . . ?
N8 C9 C13 113.03(16) . . ?
N8 C9 C10 102.63(14) . . ?
C13 C9 C10 111.56(16) . . ?
N8 C9 C15 111.19(15) . . ?
C13 C9 C15 107.60(16) . . ?
C10 C9 C15 110.84(17) . . ?
C17 C19 H19A 109.5 . . ?
C17 C19 H19B 109.5 . . ?
H19A C19 H19B 109.5 . . ?
C17 C19 H19C 109.5 . . ?
H19A C19 H19C 109.5 . . ?
H19B C19 H19C 109.5 . . ?
C11 C16 H16A 109.5 . . ?
C11 C16 H16B 109.5 . . ?
H16A C16 H16B 109.5 . . ?
C11 C16 H16C 109.5 . . ?
H16A C16 H16C 109.5 . . ?
H16B C16 H16C 109.5 . . ?
C5 C6 C7 121.72(19) . . ?
C5 C6 H6 119.1 . . ?
C7 C6 H6 119.1 . . ?
C24 C29 H29A 109.5 . . ?
C24 C29 H29B 109.5 . . ?
H29A C29 H29B 109.5 . . ?
C24 C29 H29C 109.5 . . ?
H29A C29 H29C 109.5 . . ?
H29B C29 H29C 109.5 . . ?
C5 C4 C3 121.2(2) . . ?
C5 C4 H4 119.4 . . ?
C3 C4 H4 119.4 . . ?
C26 C30 H30A 109.5 . . ?
C26 C30 H30B 109.5 . . ?
H30A C30 H30B 109.5 . . ?
C26 C30 H30C 109.5 . . ?
H30A C30 H30C 109.5 . . ?
H30B C30 H30C 109.5 . . ?
C9 C10 C11 107.50(15) . . ?
C9 C10 H10A 110.2 . . ?
C11 C10 H10A 110.2 . . ?
C9 C10 H10B 110.2 . . ?
C11 C10 H10B 110.2 . . ?
H10A C10 H10B 108.5 . . ?
C27 C31 H31A 109.5 . . ?
C27 C31 H31B 109.5 . . ?
H31A C31 H31B 109.5 . . ?
C27 C31 H31C 109.5 . . ?
H31A C31 H31C 109.5 . . ?
H31B C31 H31C 109.5 . . ?
C25 C32 H32A 109.5 . . ?
C25 C32 H32B 109.5 . . ?
H32A C32 H32B 109.5 . . ?
C25 C32 H32C 109.5 . . ?
H32A C32 H32C 109.5 . . ?
H32B C32 H32C 109.5 . . ?
C6 C5 C4 119.39(19) . . ?
C6 C5 H5 120.3 . . ?
C4 C5 H5 120.3 . . ?
C9 C15 H15A 109.5 . . ?
C9 C15 H15B 109.5 . . ?
H15A C15 H15B 109.5 . . ?
C9 C15 H15C 109.5 . . ?
H15A C15 H15C 109.5 . . ?
H15B C15 H15C 109.5 . . ?
C11 C14 H14A 109.5 . . ?
C11 C14 H14B 109.5 . . ?
H14A C14 H14B 109.5 . . ?
C11 C14 H14C 109.5 . . ?
H14A C14 H14C 109.5 . . ?
H14B C14 H14C 109.5 . . ?
C20 C21 H21A 109.5 . . ?
C20 C21 H21B 109.5 . . ?
H21A C21 H21B 109.5 . . ?
C20 C21 H21C 109.5 . . ?
H21A C21 H21C 109.5 . . ?
H21B C21 H21C 109.5 . . ?
C23 C28 H28A 109.5 . . ?
C23 C28 H28B 109.5 . . ?
H28A C28 H28B 109.5 . . ?
C23 C28 H28C 109.5 . . ?
H28A C28 H28C 109.5 . . ?
H28B C28 H28C 109.5 . . ?
C17 C18 H18A 109.5 . . ?
C17 C18 H18B 109.5 . . ?
H18A C18 H18B 109.5 . . ?
C17 C18 H18C 109.5 . . ?
H18A C18 H18C 109.5 . . ?
H18B C18 H18C 109.5 . . ?

loop_
_geom_bond_atom_site_label_1
_geom_bond_atom_site_label_2
_geom_bond_distance
_geom_bond_site_symmetry_2
_geom_bond_publ_flag
Al1 C12 2.0049(18) . ?
Al1 C27 2.2439(19) . ?
Al1 C23 2.2589(18) . ?
Al1 C24 2.2604(18) . ?
Al1 C26 2.3089(19) . ?
Al1 C25 2.3362(18) . ?
Al1 H1 1.57(3) . ?
N8 C2 1.432(3) . ?
N8 C9 1.491(2) . ?
N8 C12 1.494(2) . ?
C2 C3 1.421(3) . ?
C2 C7 1.421(3) . ?
C27 C23 1.422(3) . ?
C27 C26 1.433(3) . ?
C27 C31 1.500(3) . ?
C26 C25 1.410(3) . ?
C26 C30 1.503(3) . ?
C7 C6 1.391(3) . ?
C7 C20 1.517(3) . ?
C3 C4 1.397(3) . ?
C3 C17 1.523(3) . ?
C23 C24 1.422(3) . ?
C23 C28 1.499(3) . ?
C25 C24 1.426(3) . ?
C25 C32 1.499(3) . ?
C24 C29 1.509(3) . ?
C12 C11 1.555(3) . ?
C12 H12 1.0000 . ?
C13 C9 1.535(3) . ?
C13 H13A 0.9800 . ?
C13 H13B 0.9800 . ?
C13 H13C 0.9800 . ?
C11 C14 1.529(3) . ?
C11 C16 1.533(3) . ?
C11 C10 1.545(3) . ?
C17 C19 1.538(3) . ?
C17 C18 1.542(3) . ?
C17 H17 1.0000 . ?
C22 C20 1.539(3) . ?
C22 H22A 0.9800 . ?
C22 H22B 0.9800 . ?
C22 H22C 0.9800 . ?
C20 C21 1.535(3) . ?
C20 H20 1.0000 . ?
C9 C10 1.538(3) . ?
C9 C15 1.538(3) . ?
C19 H19A 0.9800 . ?
C19 H19B 0.9800 . ?
C19 H19C 0.9800 . ?
C16 H16A 0.9800 . ?
C16 H16B 0.9800 . ?
C16 H16C 0.9800 . ?
C6 C5 1.386(3) . ?
C6 H6 0.9500 . ?
C29 H29A 0.9800 . ?
C29 H29B 0.9800 . ?
C29 H29C 0.9800 . ?
C4 C5 1.388(3) . ?
C4 H4 0.9500 . ?
C30 H30A 0.9800 . ?
C30 H30B 0.9800 . ?
C30 H30C 0.9800 . ?
C10 H10A 0.9900 . ?
C10 H10B 0.9900 . ?
C31 H31A 0.9800 . ?
C31 H31B 0.9800 . ?
C31 H31C 0.9800 . ?
C32 H32A 0.9800 . ?
C32 H32B 0.9800 . ?
C32 H32C 0.9800 . ?
C5 H5 0.9500 . ?
C15 H15A 0.9800 . ?
C15 H15B 0.9800 . ?
C15 H15C 0.9800 . ?
C14 H14A 0.9800 . ?
C14 H14B 0.9800 . ?
C14 H14C 0.9800 . ?
C21 H21A 0.9800 . ?
C21 H21B 0.9800 . ?
C21 H21C 0.9800 . ?
C28 H28A 0.9800 . ?
C28 H28B 0.9800 . ?
C28 H28C 0.9800 . ?
C18 H18A 0.9800 . ?
C18 H18B 0.9800 . ?
C18 H18C 0.9800 . ?

loop_
_geom_torsion_atom_site_label_1
_geom_torsion_atom_site_label_2
_geom_torsion_atom_site_label_3
_geom_torsion_atom_site_label_4
_geom_torsion
_geom_torsion_site_symmetry_1
_geom_torsion_site_symmetry_2
_geom_torsion_site_symmetry_3
_geom_torsion_site_symmetry_4
_geom_torsion_publ_flag
C9 N8 C2 C3 87.2(2) . . . . ?
C12 N8 C2 C3 -59.3(2) . . . . ?
C9 N8 C2 C7 -97.3(2) . . . . ?
C12 N8 C2 C7 116.22(18) . . . . ?
C23 C27 C26 C25 1.5(2) . . . . ?
C31 C27 C26 C25 173.84(18) . . . . ?
Al1 C27 C26 C25 -63.43(13) . . . . ?
C23 C27 C26 C30 -175.37(17) . . . . ?
C31 C27 C26 C30 -3.1(3) . . . . ?
Al1 C27 C26 C30 119.68(18) . . . . ?
C23 C27 C26 Al1 64.95(12) . . . . ?
C31 C27 C26 Al1 -122.73(19) . . . . ?
C3 C2 C7 C6 4.8(3) . . . . ?
N8 C2 C7 C6 -170.81(16) . . . . ?
C3 C2 C7 C20 -170.98(17) . . . . ?
N8 C2 C7 C20 13.4(3) . . . . ?
C7 C2 C3 C4 -5.1(3) . . . . ?
N8 C2 C3 C4 170.47(16) . . . . ?
C7 C2 C3 C17 172.43(16) . . . . ?
N8 C2 C3 C17 -12.1(3) . . . . ?
C26 C27 C23 C24 -3.7(2) . . . . ?
C31 C27 C23 C24 -175.95(18) . . . . ?
Al1 C27 C23 C24 62.54(12) . . . . ?
C26 C27 C23 C28 172.73(17) . . . . ?
C31 C27 C23 C28 0.5(3) . . . . ?
Al1 C27 C23 C28 -121.01(18) . . . . ?
C26 C27 C23 Al1 -66.26(12) . . . . ?
C31 C27 C23 Al1 121.51(19) . . . . ?
C27 C26 C25 C24 1.3(2) . . . . ?
C30 C26 C25 C24 178.11(18) . . . . ?
Al1 C26 C25 C24 -59.48(13) . . . . ?
C27 C26 C25 C32 176.50(17) . . . . ?
C30 C26 C25 C32 -6.7(3) . . . . ?
Al1 C26 C25 C32 115.75(19) . . . . ?
C27 C26 C25 Al1 60.75(12) . . . . ?
C30 C26 C25 Al1 -122.41(19) . . . . ?
C27 C23 C24 C25 4.5(2) . . . . ?
C28 C23 C24 C25 -171.90(17) . . . . ?
Al1 C23 C24 C25 66.60(12) . . . . ?
C27 C23 C24 C29 176.57(18) . . . . ?
C28 C23 C24 C29 0.2(3) . . . . ?
Al1 C23 C24 C29 -121.35(19) . . . . ?
C27 C23 C24 Al1 -62.09(12) . . . . ?
C28 C23 C24 Al1 121.50(18) . . . . ?
C26 C25 C24 C23 -3.6(2) . . . . ?
C32 C25 C24 C23 -178.76(18) . . . . ?
Al1 C25 C24 C23 -64.46(12) . . . . ?
C26 C25 C24 C29 -175.65(18) . . . . ?
C32 C25 C24 C29 9.2(3) . . . . ?
Al1 C25 C24 C29 123.5(2) . . . . ?
C26 C25 C24 Al1 60.89(13) . . . . ?
C32 C25 C24 Al1 -114.30(19) . . . . ?
C2 N8 C12 C11 156.10(15) . . . . ?
C9 N8 C12 C11 5.5(2) . . . . ?
C2 N8 C12 Al1 -77.75(16) . . . . ?
C9 N8 C12 Al1 131.66(13) . . . . ?
N8 C12 C11 C14 99.67(18) . . . . ?
Al1 C12 C11 C14 -18.0(2) . . . . ?
N8 C12 C11 C16 -138.87(17) . . . . ?
Al1 C12 C11 C16 103.45(17) . . . . ?
N8 C12 C11 C10 -21.44(19) . . . . ?
Al1 C12 C11 C10 -139.11(13) . . . . ?
C4 C3 C17 C19 -64.3(2) . . . . ?
C2 C3 C17 C19 118.2(2) . . . . ?
C4 C3 C17 C18 58.0(2) . . . . ?
C2 C3 C17 C18 -119.5(2) . . . . ?
C6 C7 C20 C21 46.3(3) . . . . ?
C2 C7 C20 C21 -137.88(19) . . . . ?
C6 C7 C20 C22 -76.9(2) . . . . ?
C2 C7 C20 C22 98.9(2) . . . . ?
C2 N8 C9 C13 -13.9(2) . . . . ?
C12 N8 C9 C13 133.20(17) . . . . ?
C2 N8 C9 C10 -134.22(18) . . . . ?
C12 N8 C9 C10 12.9(2) . . . . ?
C2 N8 C9 C15 107.2(2) . . . . ?
C12 N8 C9 C15 -105.65(18) . . . . ?
C2 C7 C6 C5 -1.1(3) . . . . ?
C20 C7 C6 C5 174.84(18) . . . . ?
C2 C3 C4 C5 1.5(3) . . . . ?
C17 C3 C4 C5 -176.13(18) . . . . ?
N8 C9 C10 C11 -26.7(2) . . . . ?
C13 C9 C10 C11 -148.00(17) . . . . ?
C15 C9 C10 C11 92.11(19) . . . . ?
C14 C11 C10 C9 -91.88(19) . . . . ?
C16 C11 C10 C9 147.96(18) . . . . ?
C12 C11 C10 C9 30.2(2) . . . . ?
C7 C6 C5 C4 -2.5(3) . . . . ?
C3 C4 C5 C6 2.3(3) . . . . ?
